data_4309931
loop_
_publ_author_name
'Daniel Robertson'
'John F. Cannon'
'Nikolay Gerasimchuk'

_publ_section_title
;
Double-Stranded Metal-Organic Networks for One-Dimensional Mixed Valence
Coordination Polymers
;
_journal_name_full 'Inorganic Chemistry'
_journal_page_first 8326
_journal_page_last 8342
_journal_paper_doi 10.1021/ic050465w
_journal_volume 44
_journal_year 2005
_chemical_formula_sum 'C8 H4 Br N2 O Tl'
_chemical_formula_weight 428.41
_chemical_name_systematic
; 
 ? 
;
_space_group_IT_number 14
_symmetry_cell_setting monoclinic
_symmetry_space_group_name_Hall '-P 2yn'
_symmetry_space_group_name_H-M 'P 1 21/n 1'
_atom_sites_solution_hydrogens geom
_atom_sites_solution_primary direct
_atom_sites_solution_secondary difmap
_audit_creation_method SHELXL-97
_cell_angle_alpha 90.00
_cell_angle_beta 92.140(2)
_cell_angle_gamma 90.00
_cell_formula_units_Z 4
_cell_length_a 13.1112(13)
_cell_length_b 4.0577(4)
_cell_length_c 17.0940(17)
_cell_measurement_reflns_used 6168
_cell_measurement_temperature 100(2)
_cell_measurement_theta_max 32.32
_cell_measurement_theta_min 2.38
_cell_volume 908.79(16)
_computing_cell_refinement 'Bruker SMART'
_computing_data_collection 'Bruker SMART'
_computing_data_reduction 'Bruker SAINT'
_computing_molecular_graphics 'Bruker SHELXTL'
_computing_publication_material 'Bruker SHELXTL'
_computing_structure_refinement 'SHELXL-97 (Sheldrick, 1997)'
_computing_structure_solution 'SHELXS-97 (Sheldrick, 1990)'
_diffrn_ambient_temperature 100(2)
_diffrn_measured_fraction_theta_full 0.946
_diffrn_measured_fraction_theta_max 0.946
_diffrn_measurement_device_type 'CCD area detector'
_diffrn_measurement_method 'phi and omega scans'
_diffrn_radiation_monochromator graphite
_diffrn_radiation_source 'fine-focus sealed tube'
_diffrn_radiation_type MoK\a
_diffrn_radiation_wavelength 0.71073
_diffrn_reflns_av_R_equivalents 0.0503
_diffrn_reflns_av_sigmaI/netI 0.0724
_diffrn_reflns_limit_h_max 19
_diffrn_reflns_limit_h_min -19
_diffrn_reflns_limit_k_max 6
_diffrn_reflns_limit_k_min -6
_diffrn_reflns_limit_l_max 25
_diffrn_reflns_limit_l_min -25
_diffrn_reflns_number 14118
_diffrn_reflns_theta_full 32.91
_diffrn_reflns_theta_max 32.91
_diffrn_reflns_theta_min 1.99
_exptl_absorpt_coefficient_mu 22.124
_exptl_absorpt_correction_type none
_exptl_crystal_colour clear
_exptl_crystal_density_diffrn 3.131
_exptl_crystal_density_meas 0
_exptl_crystal_density_method 'not measured'
_exptl_crystal_description needle
_exptl_crystal_F_000 760
_refine_diff_density_max 4.345
_refine_diff_density_min -2.032
_refine_diff_density_rms 0.256
_refine_ls_extinction_method none
_refine_ls_goodness_of_fit_ref 0.920
_refine_ls_hydrogen_treatment mixed
_refine_ls_matrix_type full
_refine_ls_number_parameters 118
_refine_ls_number_reflns 3213
_refine_ls_number_restraints 0
_refine_ls_restrained_S_all 0.920
_refine_ls_R_factor_all 0.0338
_refine_ls_R_factor_gt 0.0283
_refine_ls_shift/su_max 0.002
_refine_ls_shift/su_mean 0.000
_refine_ls_structure_factor_coef Fsqd
_refine_ls_weighting_details 'calc w=1/[\s^2^(Fo^2^)+(0.0000P)^2^+0.0000P] where P=(Fo^2^+2Fc^2^)/3'
_refine_ls_weighting_scheme calc
_refine_ls_wR_factor_gt 0.0652
_refine_ls_wR_factor_ref 0.0693
_reflns_number_gt 2842
_reflns_number_total 3213
_reflns_threshold_expression >2sigma(I)
_cod_data_source_file ic050465wsi20050329_115526.cif
_cod_data_source_block ng4
_cod_depositor_comments
;
The following automatic conversions were performed:
'_symmetry_cell_setting' value 'Monoclinic' changed to 'monoclinic'
according to '/home/saulius/struct/CIF-dictionaries/cif_core.dic'
dictionary named 'cif_core.dic' version 2.4.1 from 2010-06-29.

Automatic conversion script
Id: cif_fix_enum 1527 2010-12-29 10:47:43Z saulius 
;
_cod_database_code 4309931

loop_
_symmetry_equiv_pos_as_xyz
'x, y, z'
'-x+1/2, y+1/2, -z+1/2'
'-x, -y, -z'
'x-1/2, -y-1/2, z-1/2'

loop_
_atom_site_label
_atom_site_type_symbol
_atom_site_fract_x
_atom_site_fract_y
_atom_site_fract_z
_atom_site_U_iso_or_equiv
_atom_site_adp_type
_atom_site_occupancy
_atom_site_symmetry_multiplicity
_atom_site_calc_flag
_atom_site_refinement_flags
_atom_site_disorder_assembly
_atom_site_disorder_group
Br2 Br 0.63750(3) 0.69000(8) 0.22860(2) 0.01854(9) Uani 1 1 d . . .
C1 C 0.3316(3) 0.3109(7) 0.1111(2) 0.0146(6) Uani 1 1 d . . .
C2 C 0.4247(3) 0.2510(8) 0.0768(2) 0.0177(7) Uani 1 1 d . . .
H2 H 0.4259 0.1337 0.0287 0.021 Uiso 1 1 calc R . .
C3 C 0.5161(3) 0.3614(9) 0.1121(2) 0.0188(6) Uani 1 1 d . . .
H3 H 0.5794 0.3194 0.0887 0.023 Uiso 1 1 calc R . .
C4 C 0.5128(2) 0.5328(8) 0.18175(18) 0.0153(6) Uani 1 1 d . . .
C5 C 0.4215(2) 0.5957(8) 0.21717(18) 0.0174(6) Uani 1 1 d . . .
H5 H 0.4210 0.7135 0.2652 0.021 Uiso 1 1 calc R . .
C6 C 0.3312(2) 0.4854(8) 0.18198(18) 0.0167(6) Uani 1 1 d . . .
H6 H 0.2683 0.5280 0.2060 0.020 Uiso 1 1 calc R . .
C7 C 0.2360(3) 0.2016(7) 0.0723(2) 0.0136(6) Uani 1 1 d . . .
C8 C 0.2377(2) -0.0166(8) 0.00499(19) 0.0172(6) Uani 1 1 d . . .
N1 N 0.2368(3) -0.1908(7) -0.0484(2) 0.0223(7) Uani 1 1 d . . .
N2 N 0.1477(2) 0.3150(7) 0.09347(18) 0.0157(6) Uani 1 1 d . . .
O1 O 0.06553(19) 0.2137(6) 0.05039(17) 0.0178(5) Uani 1 1 d . . .
Tl1 Tl -0.044586(9) 0.70619(4) 0.102636(7) 0.01630(6) Uani 1 1 d . . .

loop_
_atom_site_aniso_label
_atom_site_aniso_U_11
_atom_site_aniso_U_22
_atom_site_aniso_U_33
_atom_site_aniso_U_23
_atom_site_aniso_U_13
_atom_site_aniso_U_12
Br2 0.01281(18) 0.0201(2) 0.0224(2) -0.00206(11) -0.00299(14) -0.00115(11)
C1 0.0129(16) 0.0153(16) 0.0155(16) 0.0015(10) 0.0016(12) 0.0004(10)
C2 0.0150(17) 0.0203(15) 0.0177(18) -0.0024(11) -0.0004(14) 0.0005(11)
C3 0.0158(16) 0.0222(16) 0.0184(15) 0.0001(13) 0.0022(12) -0.0004(13)
C4 0.0098(14) 0.0169(15) 0.0191(14) 0.0023(11) -0.0028(11) 0.0007(11)
C5 0.0175(16) 0.0176(16) 0.0172(14) -0.0008(12) 0.0008(12) 0.0002(12)
C6 0.0120(14) 0.0186(15) 0.0197(14) -0.0013(11) 0.0006(11) 0.0019(11)
C7 0.0145(16) 0.0126(15) 0.0137(15) 0.0025(10) 0.0006(12) 0.0002(10)
C8 0.0131(14) 0.0178(15) 0.0206(15) 0.0024(12) 0.0000(11) 0.0030(12)
N1 0.0151(16) 0.0257(18) 0.0258(18) -0.0037(11) -0.0027(13) 0.0013(11)
N2 0.0103(14) 0.0202(15) 0.0165(14) 0.0013(9) -0.0019(11) 0.0005(9)
O1 0.0115(13) 0.0227(13) 0.0190(14) 0.0002(8) -0.0034(10) -0.0008(8)
Tl1 0.01567(9) 0.01812(10) 0.01514(9) 0.00049(4) 0.00099(6) 0.00087(4)

loop_
_atom_type_symbol
_atom_type_description
_atom_type_scat_dispersion_real
_atom_type_scat_dispersion_imag
_atom_type_scat_source
C C 0.0033 0.0016 'International Tables Vol C Tables 4.2.6.8 and 6.1.1.4'
H H 0.0000 0.0000 'International Tables Vol C Tables 4.2.6.8 and 6.1.1.4'
N N 0.0061 0.0033 'International Tables Vol C Tables 4.2.6.8 and 6.1.1.4'
O O 0.0106 0.0060 'International Tables Vol C Tables 4.2.6.8 and 6.1.1.4'
Br Br -0.2901 2.4595 'International Tables Vol C Tables 4.2.6.8 and 6.1.1.4'
Tl Tl -2.8358 9.6688 'International Tables Vol C Tables 4.2.6.8 and 6.1.1.4'

loop_
_geom_angle_atom_site_label_1
_geom_angle_atom_site_label_2
_geom_angle_atom_site_label_3
_geom_angle
_geom_angle_site_symmetry_1
_geom_angle_site_symmetry_3
_geom_angle_publ_flag
C2 C1 C6 118.9(3) . . ?
C2 C1 C7 120.3(3) . . ?
C6 C1 C7 120.8(3) . . ?
C3 C2 C1 120.8(3) . . ?
C4 C3 C2 118.8(3) . . ?
C3 C4 C5 121.6(3) . . ?
C3 C4 Br2 118.6(2) . . ?
C5 C4 Br2 119.8(2) . . ?
C6 C5 C4 119.4(3) . . ?
C5 C6 C1 120.5(3) . . ?
N2 C7 C8 118.2(3) . . ?
N2 C7 C1 121.3(3) . . ?
C8 C7 C1 120.3(3) . . ?
N1 C8 C7 178.5(4) . . ?
C7 N2 O1 116.1(3) . . ?
N2 O1 Tl1 123.77(19) . 3_565 ?
N2 O1 Tl1 91.16(17) . . ?
Tl1 O1 Tl1 101.77(9) 3_565 . ?
N2 O1 Tl1 118.76(19) . 1_545 ?
Tl1 O1 Tl1 112.73(9) 3_565 1_545 ?
Tl1 O1 Tl1 99.22(9) . 1_545 ?
O1 Tl1 O1 78.23(9) 3_565 . ?
O1 Tl1 O1 67.27(9) 3_565 1_565 ?
O1 Tl1 O1 99.22(9) . 1_565 ?

loop_
_geom_bond_atom_site_label_1
_geom_bond_atom_site_label_2
_geom_bond_distance
_geom_bond_site_symmetry_2
_geom_bond_publ_flag
Br2 C4 1.903(3) . ?
C1 C2 1.396(5) . ?
C1 C6 1.403(5) . ?
C1 C7 1.465(5) . ?
C2 C3 1.396(5) . ?
C3 C4 1.380(5) . ?
C4 C5 1.385(4) . ?
C5 C6 1.383(5) . ?
C7 N2 1.309(4) . ?
C7 C8 1.453(5) . ?
C8 N1 1.154(5) . ?
N2 O1 1.346(4) . ?
O1 Tl1 2.640(3) 3_565 ?
O1 Tl1 2.641(2) . ?
O1 Tl1 2.687(2) 1_545 ?
Tl1 O1 2.640(3) 3_565 ?
Tl1 O1 2.687(2) 1_565 ?
